data_1515935
loop_
_publ_author_name
'Noponen, Virpi'
Nonappa,
'Lahtinen, Manu'
'Valkonen, Arto'
'Salo, Hannu'
'Kolehmainen, Erkki'
'Siev\"anen, Elina'

_publ_section_title
;
 Bile acid--amino acid ester conjugates: gelation, structural properties,
 and thermoreversible solid to solid phase transition
;
_journal_issue 16
_journal_name_full 'Soft Matter'
_journal_page_first 3789
_journal_paper_doi 10.1039/b925795k
_journal_volume 6
_journal_year 2010
_chemical_absolute_configuration syn
_chemical_formula_moiety 'C30 H51 N O6 S'
_chemical_formula_sum 'C30 H51 N O6 S'
_chemical_formula_weight 553.78
_chemical_name_systematic
;
?
;
_space_group_IT_number 4
_symmetry_cell_setting monoclinic
_symmetry_space_group_name_Hall 'P 2yb'
_symmetry_space_group_name_H-M 'P 1 21 1'
_atom_sites_solution_hydrogens geom
_atom_sites_solution_primary direct
_atom_sites_solution_secondary difmap
_cell_angle_alpha 90.00
_cell_angle_beta 105.323(2)
_cell_angle_gamma 90.00
_cell_formula_units_Z 2
_cell_length_a 10.2484(3)
_cell_length_b 7.5897(2)
_cell_length_c 19.3681(5)
_cell_measurement_reflns_used 3742
_cell_measurement_temperature 123(2)
_cell_measurement_theta_max 28.283
_cell_measurement_theta_min 0.407
_cell_volume 1452.94(7)
_computing_cell_refinement 'DENZO-SMN (Otwinowski & Minor, 1997)'
_computing_data_collection 'Collect (Bruker, 2008)'
_computing_data_reduction DENZO-SMN
_computing_molecular_graphics 'ORTEP-3 (Farrugia, 1997); MERCURY (Macrae, <i>et al.</i>, 2006)'
_computing_publication_material SHELXL-97
_computing_structure_refinement 'SHELXL-97 (Sheldrick, 2008)'
_computing_structure_solution 'SIR-2004 (Burla, et al., 2005)'
_diffrn_ambient_temperature 123(2)
_diffrn_detector_area_resol_mean 9
_diffrn_measured_fraction_theta_full 0.998
_diffrn_measured_fraction_theta_max 0.998
_diffrn_measurement_device_type 'Bruker-Nonius Kappa CCD with APEXII detector'
_diffrn_measurement_method '\f and \w scans'
_diffrn_radiation_monochromator graphite
_diffrn_radiation_source 'fine-focus sealed tube'
_diffrn_radiation_type MoK\a
_diffrn_radiation_wavelength 0.71073
_diffrn_reflns_av_R_equivalents 0.0571
_diffrn_reflns_av_sigmaI/netI 0.0612
_diffrn_reflns_limit_h_max 13
_diffrn_reflns_limit_h_min -13
_diffrn_reflns_limit_k_max 9
_diffrn_reflns_limit_k_min -9
_diffrn_reflns_limit_l_max 25
_diffrn_reflns_limit_l_min -25
_diffrn_reflns_number 6560
_diffrn_reflns_theta_full 27.50
_diffrn_reflns_theta_max 27.50
_diffrn_reflns_theta_min 2.57
_exptl_absorpt_coefficient_mu 0.155
_exptl_absorpt_correction_type none
_exptl_crystal_colour colourless
_exptl_crystal_density_diffrn 1.266
_exptl_crystal_density_method 'not measured'
_exptl_crystal_description needle
_exptl_crystal_F_000 604
_exptl_crystal_size_max 0.25
_exptl_crystal_size_mid 0.10
_exptl_crystal_size_min 0.08
_refine_diff_density_max 0.282
_refine_diff_density_min -0.275
_refine_diff_density_rms 0.060
_refine_ls_extinction_method none
_refine_ls_goodness_of_fit_ref 1.066
_refine_ls_hydrogen_treatment mixed
_refine_ls_matrix_type full
_refine_ls_number_parameters 355
_refine_ls_number_reflns 3580
_refine_ls_number_restraints 5
_refine_ls_restrained_S_all 1.065
_refine_ls_R_factor_all 0.0763
_refine_ls_R_factor_gt 0.0553
_refine_ls_shift/su_max 0.000
_refine_ls_shift/su_mean 0.000
_refine_ls_structure_factor_coef Fsqd
_refine_ls_weighting_details 'calc w=1/[\s^2^(Fo^2^)+(0.0281P)^2^+1.3445P] where P=(Fo^2^+2Fc^2^)/3'
_refine_ls_weighting_scheme calc
_refine_ls_wR_factor_gt 0.1025
_refine_ls_wR_factor_ref 0.1117
_reflns_number_gt 2891
_reflns_number_total 3580
_reflns_threshold_expression >2\s(I)
_cod_data_source_file b925795k.txt
_cod_data_source_block (3)
_cod_original_sg_symbol_H-M P21
_cod_database_code 1515935

loop_
_symmetry_equiv_pos_as_xyz
'x, y, z'
'-x, y+1/2, -z'

loop_
_atom_site_label
_atom_site_type_symbol
_atom_site_fract_x
_atom_site_fract_y
_atom_site_fract_z
_atom_site_U_iso_or_equiv
_atom_site_adp_type
_atom_site_occupancy
_atom_site_symmetry_multiplicity
_atom_site_calc_flag
_atom_site_refinement_flags
S1 S 0.76665(10) 0.28117(18) 0.10851(6) 0.0322(3) Uani 1 1 d .
O3 O 0.6760(3) 0.4255(4) 0.83940(15) 0.0269(7) Uani 1 1 d D
H3O H 0.714(4) 0.333(4) 0.857(2) 0.040 Uiso 1 1 d D
O7 O 0.4307(2) 0.7728(4) 0.62393(12) 0.0197(6) Uani 1 1 d D
H7O H 0.448(4) 0.747(7) 0.5860(15) 0.030 Uiso 1 1 d D
O12 O 0.4300(3) 0.2417(4) 0.50087(14) 0.0292(7) Uani 1 1 d D
H12O H 0.469(5) 0.186(6) 0.5368(18) 0.044 Uiso 1 1 d D
O24 O 0.2224(3) 0.5817(4) 0.11319(13) 0.0232(6) Uani 1 1 d .
O26 O 0.2882(3) 0.2977(5) -0.09360(14) 0.0328(7) Uani 1 1 d .
O27 O 0.1265(3) 0.3792(5) -0.04165(14) 0.0330(8) Uani 1 1 d .
N24 N 0.2943(3) 0.3133(5) 0.08956(16) 0.0188(7) Uani 1 1 d D
H24 H 0.301(4) 0.196(3) 0.097(2) 0.028 Uiso 1 1 d D
C1 C 0.3412(4) 0.2273(5) 0.7370(2) 0.0191(8) Uani 1 1 d .
H1A H 0.3013 0.2129 0.7780 0.023 Uiso 1 1 calc R
H1B H 0.3189 0.1203 0.7070 0.023 Uiso 1 1 calc R
C2 C 0.4954(4) 0.2389(5) 0.76598(19) 0.0202(8) Uani 1 1 d .
H2A H 0.5296 0.1346 0.7960 0.024 Uiso 1 1 calc R
H2B H 0.5380 0.2407 0.7257 0.024 Uiso 1 1 calc R
C3 C 0.5316(3) 0.4046(6) 0.80990(18) 0.0192(8) Uani 1 1 d .
H3 H 0.4873 0.4012 0.8501 0.023 Uiso 1 1 calc R
C4 C 0.4799(3) 0.5639(5) 0.76347(19) 0.0173(8) Uani 1 1 d .
H4A H 0.5215 0.5668 0.7228 0.021 Uiso 1 1 calc R
H4B H 0.5067 0.6727 0.7919 0.021 Uiso 1 1 calc R
C5 C 0.3250(4) 0.5579(6) 0.73481(19) 0.0179(8) Uani 1 1 d .
H5 H 0.2877 0.5570 0.7776 0.022 Uiso 1 1 calc R
C6 C 0.2705(4) 0.7243(5) 0.69239(19) 0.0187(8) Uani 1 1 d .
H6A H 0.1725 0.7335 0.6886 0.022 Uiso 1 1 calc R
H6B H 0.3152 0.8280 0.7197 0.022 Uiso 1 1 calc R
C7 C 0.2909(4) 0.7327(5) 0.6170(2) 0.0193(8) Uani 1 1 d .
H7 H 0.2349 0.8317 0.5907 0.023 Uiso 1 1 calc R
C8 C 0.2442(4) 0.5619(5) 0.57577(18) 0.0135(7) Uani 1 1 d .
H8 H 0.1439 0.5538 0.5677 0.016 Uiso 1 1 calc R
C9 C 0.3067(3) 0.3976(5) 0.61806(18) 0.0151(7) Uani 1 1 d .
H9 H 0.4071 0.4098 0.6279 0.018 Uiso 1 1 calc R
C10 C 0.2741(3) 0.3878(5) 0.69239(17) 0.0150(7) Uani 1 1 d .
C11 C 0.2671(4) 0.2282(5) 0.57335(19) 0.0190(8) Uani 1 1 d .
H11A H 0.3212 0.1292 0.5994 0.023 Uiso 1 1 calc R
H11B H 0.1707 0.2023 0.5694 0.023 Uiso 1 1 calc R
C12 C 0.2872(4) 0.2359(5) 0.49767(19) 0.0185(8) Uani 1 1 d .
H12 H 0.2470 0.1276 0.4710 0.022 Uiso 1 1 calc R
C13 C 0.2196(3) 0.3975(5) 0.45624(19) 0.0146(7) Uani 1 1 d .
C14 C 0.2734(4) 0.5614(5) 0.50220(18) 0.0144(7) Uani 1 1 d .
H14 H 0.3741 0.5589 0.5113 0.017 Uiso 1 1 calc R
C15 C 0.2238(4) 0.7170(5) 0.45212(19) 0.0195(8) Uani 1 1 d .
H15A H 0.2836 0.8206 0.4664 0.023 Uiso 1 1 calc R
H15B H 0.1303 0.7503 0.4519 0.023 Uiso 1 1 calc R
C16 C 0.2297(4) 0.6469(5) 0.3779(2) 0.0184(8) Uani 1 1 d .
H16A H 0.3028 0.7067 0.3621 0.022 Uiso 1 1 calc R
H16B H 0.1428 0.6692 0.3419 0.022 Uiso 1 1 calc R
C17 C 0.2578(3) 0.4454(5) 0.38585(18) 0.0141(8) Uani 1 1 d .
H17 H 0.3578 0.4290 0.3952 0.017 Uiso 1 1 calc R
C18 C 0.0650(3) 0.3793(6) 0.44128(18) 0.0187(8) Uani 1 1 d .
H18A H 0.0212 0.4832 0.4150 0.028 Uiso 1 1 calc R
H18B H 0.0405 0.3699 0.4867 0.028 Uiso 1 1 calc R
H18C H 0.0350 0.2734 0.4125 0.028 Uiso 1 1 calc R
C19 C 0.1209(3) 0.3675(6) 0.68331(19) 0.0218(9) Uani 1 1 d .
H19A H 0.0888 0.2595 0.6564 0.033 Uiso 1 1 calc R
H19B H 0.0733 0.4692 0.6572 0.033 Uiso 1 1 calc R
H19C H 0.1032 0.3608 0.7305 0.033 Uiso 1 1 calc R
C20 C 0.1908(4) 0.3414(5) 0.31710(19) 0.0174(9) Uani 1 1 d .
H20 H 0.0912 0.3647 0.3044 0.021 Uiso 1 1 calc R
C21 C 0.2131(4) 0.1427(6) 0.3259(2) 0.0240(9) Uani 1 1 d .
H21A H 0.1770 0.1004 0.3649 0.036 Uiso 1 1 calc R
H21B H 0.3102 0.1171 0.3371 0.036 Uiso 1 1 calc R
H21C H 0.1665 0.0831 0.2813 0.036 Uiso 1 1 calc R
C22 C 0.2473(3) 0.4114(6) 0.25597(17) 0.0178(8) Uani 1 1 d .
H22A H 0.2389 0.5414 0.2543 0.021 Uiso 1 1 calc R
H22B H 0.3448 0.3824 0.2669 0.021 Uiso 1 1 calc R
C23 C 0.1763(4) 0.3371(6) 0.18216(18) 0.0209(9) Uani 1 1 d .
H23A H 0.1905 0.2081 0.1819 0.025 Uiso 1 1 calc R
H23B H 0.0778 0.3595 0.1717 0.025 Uiso 1 1 calc R
C24 C 0.2320(4) 0.4229(5) 0.12487(19) 0.0179(8) Uani 1 1 d .
C25 C 0.3512(4) 0.3738(6) 0.03214(19) 0.0210(8) Uani 1 1 d .
H25 H 0.3640 0.5040 0.0382 0.025 Uiso 1 1 calc R
C26 C 0.2538(4) 0.3440(5) -0.04168(19) 0.0208(9) Uani 1 1 d .
C27 C 0.0284(4) 0.3685(8) -0.1106(2) 0.0439(14) Uani 1 1 d .
H27A H -0.0617 0.3972 -0.1052 0.066 Uiso 1 1 calc R
H27B H 0.0277 0.2488 -0.1297 0.066 Uiso 1 1 calc R
H27C H 0.0525 0.4524 -0.1437 0.066 Uiso 1 1 calc R
C28 C 0.4909(3) 0.2949(6) 0.03741(19) 0.0226(8) Uani 1 1 d .
H28A H 0.4879 0.1665 0.0457 0.027 Uiso 1 1 calc R
H28B H 0.5139 0.3129 -0.0086 0.027 Uiso 1 1 calc R
C29 C 0.6009(3) 0.3775(6) 0.09767(19) 0.0230(8) Uani 1 1 d .
H29A H 0.5750 0.3648 0.1432 0.028 Uiso 1 1 calc R
H29B H 0.6060 0.5051 0.0880 0.028 Uiso 1 1 calc R
C30 C 0.8149(4) 0.3672(6) 0.0321(2) 0.0305(10) Uani 1 1 d .
H30A H 0.9048 0.3228 0.0324 0.046 Uiso 1 1 calc R
H30B H 0.8169 0.4962 0.0343 0.046 Uiso 1 1 calc R
H30C H 0.7491 0.3292 -0.0119 0.046 Uiso 1 1 calc R

loop_
_atom_site_aniso_label
_atom_site_aniso_U_11
_atom_site_aniso_U_22
_atom_site_aniso_U_33
_atom_site_aniso_U_23
_atom_site_aniso_U_13
_atom_site_aniso_U_12
S1 0.0239(5) 0.0427(7) 0.0310(5) 0.0117(6) 0.0091(4) 0.0046(5)
O3 0.0188(14) 0.0237(18) 0.0318(15) 0.0060(14) -0.0044(11) -0.0022(13)
O7 0.0194(12) 0.0193(15) 0.0192(12) -0.0044(13) 0.0030(10) -0.0068(12)
O12 0.0304(15) 0.038(2) 0.0201(13) 0.0051(14) 0.0074(11) 0.0182(15)
O24 0.0298(15) 0.0198(17) 0.0203(13) -0.0005(12) 0.0071(12) 0.0011(13)
O26 0.0426(16) 0.0378(19) 0.0192(13) -0.0011(14) 0.0102(12) 0.0062(17)
O27 0.0204(13) 0.057(2) 0.0206(13) -0.0011(16) 0.0038(11) -0.0084(15)
N24 0.0241(15) 0.0189(18) 0.0151(14) -0.0002(13) 0.0084(12) 0.0002(14)
C1 0.0235(19) 0.017(2) 0.0170(18) 0.0038(16) 0.0049(15) -0.0022(17)
C2 0.0235(19) 0.018(2) 0.0186(18) 0.0040(16) 0.0045(15) 0.0015(17)
C3 0.0192(17) 0.021(2) 0.0165(16) 0.0032(17) 0.0030(14) -0.0033(17)
C4 0.0166(18) 0.015(2) 0.0186(17) -0.0042(16) 0.0012(14) -0.0039(16)
C5 0.0171(18) 0.020(2) 0.0156(17) -0.0010(17) 0.0025(15) 0.0035(17)
C6 0.0214(18) 0.016(2) 0.0185(18) -0.0023(16) 0.0042(15) 0.0061(16)
C7 0.0191(18) 0.016(2) 0.0202(18) 0.0021(16) 0.0010(15) 0.0008(16)
C8 0.0131(16) 0.0134(18) 0.0143(16) -0.0025(15) 0.0042(13) -0.0012(15)
C9 0.0151(16) 0.0155(19) 0.0148(16) -0.0010(16) 0.0046(13) -0.0011(16)
C10 0.0146(16) 0.017(2) 0.0127(16) -0.0020(17) 0.0022(14) -0.0023(17)
C11 0.028(2) 0.012(2) 0.0163(18) 0.0018(15) 0.0045(15) -0.0012(17)
C12 0.0243(19) 0.015(2) 0.0169(18) -0.0017(16) 0.0067(15) 0.0012(17)
C13 0.0151(16) 0.0112(18) 0.0179(17) 0.0003(16) 0.0051(14) -0.0028(16)
C14 0.0169(17) 0.0102(18) 0.0180(18) -0.0003(16) 0.0078(14) -0.0004(16)
C15 0.0238(19) 0.017(2) 0.0164(18) 0.0005(16) 0.0030(15) -0.0013(17)
C16 0.0238(19) 0.016(2) 0.0158(18) 0.0010(16) 0.0059(16) 0.0017(17)
C17 0.0134(16) 0.014(2) 0.0138(16) 0.0007(15) 0.0023(13) 0.0005(15)
C18 0.0159(16) 0.024(2) 0.0156(16) -0.0071(17) 0.0028(14) -0.0056(17)
C19 0.0185(17) 0.030(2) 0.0174(17) -0.0033(18) 0.0055(14) -0.0050(17)
C20 0.0159(17) 0.025(2) 0.0123(16) -0.0010(15) 0.0057(14) -0.0031(15)
C21 0.033(2) 0.020(2) 0.021(2) -0.0026(17) 0.0089(18) -0.0059(19)
C22 0.0190(17) 0.019(2) 0.0161(16) 0.0018(16) 0.0060(14) 0.0006(17)
C23 0.0218(18) 0.023(2) 0.0185(17) -0.0010(16) 0.0066(15) -0.0039(16)
C24 0.0166(17) 0.019(2) 0.0150(17) -0.0028(16) -0.0010(14) -0.0037(16)
C25 0.0226(18) 0.022(2) 0.0212(17) 0.0021(17) 0.0106(15) -0.0019(18)
C26 0.027(2) 0.018(2) 0.0191(18) 0.0050(16) 0.0088(16) -0.0024(16)
C27 0.026(2) 0.071(4) 0.029(2) 0.004(3) -0.0017(18) -0.012(3)
C28 0.0233(18) 0.024(2) 0.0229(18) -0.0050(18) 0.0112(15) -0.0014(19)
C29 0.0211(18) 0.026(2) 0.0246(18) 0.0027(19) 0.0100(15) 0.0023(18)
C30 0.034(2) 0.030(3) 0.032(2) -0.004(2) 0.0167(19) -0.003(2)

loop_
_atom_type_symbol
_atom_type_description
_atom_type_scat_dispersion_real
_atom_type_scat_dispersion_imag
_atom_type_scat_source
C C 0.0033 0.0000 'International Tables Vol C Tables 4.2.6.8 and 6.1.1.4'
H H 0.0000 0.0000 'International Tables Vol C Tables 4.2.6.8 and 6.1.1.4'
N N 0.0061 0.0000 'International Tables Vol C Tables 4.2.6.8 and 6.1.1.4'
O O 0.0106 0.0000 'International Tables Vol C Tables 4.2.6.8 and 6.1.1.4'
S S 0.1246 0.0000 'International Tables Vol C Tables 4.2.6.8 and 6.1.1.4'

loop_
_geom_angle_atom_site_label_1
_geom_angle_atom_site_label_2
_geom_angle_atom_site_label_3
_geom_angle
C30 S1 C29 102.18(19)
C3 O3 H3O 113(4)
C7 O7 H7O 108(3)
C12 O12 H12O 106(4)
C26 O27 C27 115.5(3)
C24 N24 C25 122.3(4)
C24 N24 H24 123(3)
C25 N24 H24 114(3)
C2 C1 C10 115.0(3)
C2 C1 H1A 108.5
C10 C1 H1A 108.5
C2 C1 H1B 108.5
C10 C1 H1B 108.5
H1A C1 H1B 107.5
C3 C2 C1 109.3(3)
C3 C2 H2A 109.8
C1 C2 H2A 109.8
C3 C2 H2B 109.8
C1 C2 H2B 109.8
H2A C2 H2B 108.3
O3 C3 C2 112.8(3)
O3 C3 C4 107.9(3)
C2 C3 C4 109.6(3)
O3 C3 H3 108.8
C2 C3 H3 108.8
C4 C3 H3 108.8
C3 C4 C5 110.8(3)
C3 C4 H4A 109.5
C5 C4 H4A 109.5
C3 C4 H4B 109.5
C5 C4 H4B 109.5
H4A C4 H4B 108.1
C6 C5 C4 111.4(3)
C6 C5 C10 112.3(3)
C4 C5 C10 112.9(3)
C6 C5 H5 106.6
C4 C5 H5 106.6
C10 C5 H5 106.6
C7 C6 C5 115.1(3)
C7 C6 H6A 108.5
C5 C6 H6A 108.5
C7 C6 H6B 108.5
C5 C6 H6B 108.5
H6A C6 H6B 107.5
O7 C7 C6 107.7(3)
O7 C7 C8 113.3(3)
C6 C7 C8 111.1(3)
O7 C7 H7 108.2
C6 C7 H7 108.2
C8 C7 H7 108.2
C14 C8 C7 112.1(3)
C14 C8 C9 109.8(3)
C7 C8 C9 112.4(3)
C14 C8 H8 107.5
C7 C8 H8 107.5
C9 C8 H8 107.5
C8 C9 C11 111.5(3)
C8 C9 C10 111.7(3)
C11 C9 C10 112.9(3)
C8 C9 H9 106.8
C11 C9 H9 106.8
C10 C9 H9 106.8
C19 C10 C5 109.6(3)
C19 C10 C1 105.9(3)
C5 C10 C1 108.8(3)
C19 C10 C9 111.0(3)
C5 C10 C9 109.0(3)
C1 C10 C9 112.4(3)
C12 C11 C9 115.0(3)
C12 C11 H11A 108.5
C9 C11 H11A 108.5
C12 C11 H11B 108.5
C9 C11 H11B 108.5
H11A C11 H11B 107.5
O12 C12 C13 108.1(3)
O12 C12 C11 110.5(3)
C13 C12 C11 112.0(3)
O12 C12 H12 108.7
C13 C12 H12 108.7
C11 C12 H12 108.7
C12 C13 C18 109.2(3)
C12 C13 C14 107.5(3)
C18 C13 C14 111.9(3)
C12 C13 C17 117.6(3)
C18 C13 C17 109.9(3)
C14 C13 C17 100.5(3)
C15 C14 C8 118.4(3)
C15 C14 C13 104.4(3)
C8 C14 C13 114.2(3)
C15 C14 H14 106.3
C8 C14 H14 106.3
C13 C14 H14 106.3
C14 C15 C16 103.6(3)
C14 C15 H15A 111.0
C16 C15 H15A 111.0
C14 C15 H15B 111.0
C16 C15 H15B 111.0
H15A C15 H15B 109.0
C15 C16 C17 107.3(3)
C15 C16 H16A 110.3
C17 C16 H16A 110.3
C15 C16 H16B 110.3
C17 C16 H16B 110.3
H16A C16 H16B 108.5
C20 C17 C16 112.8(3)
C20 C17 C13 118.5(3)
C16 C17 C13 103.5(3)
C20 C17 H17 107.1
C16 C17 H17 107.1
C13 C17 H17 107.1
C13 C18 H18A 109.5
C13 C18 H18B 109.5
H18A C18 H18B 109.5
C13 C18 H18C 109.5
H18A C18 H18C 109.5
H18B C18 H18C 109.5
C10 C19 H19A 109.5
C10 C19 H19B 109.5
H19A C19 H19B 109.5
C10 C19 H19C 109.5
H19A C19 H19C 109.5
H19B C19 H19C 109.5
C21 C20 C22 110.5(3)
C21 C20 C17 112.9(3)
C22 C20 C17 108.3(3)
C21 C20 H20 108.4
C22 C20 H20 108.4
C17 C20 H20 108.4
C20 C21 H21A 109.5
C20 C21 H21B 109.5
H21A C21 H21B 109.5
C20 C21 H21C 109.5
H21A C21 H21C 109.5
H21B C21 H21C 109.5
C23 C22 C20 114.1(3)
C23 C22 H22A 108.7
C20 C22 H22A 108.7
C23 C22 H22B 108.7
C20 C22 H22B 108.7
H22A C22 H22B 107.6
C24 C23 C22 110.3(3)
C24 C23 H23A 109.6
C22 C23 H23A 109.6
C24 C23 H23B 109.6
C22 C23 H23B 109.6
H23A C23 H23B 108.1
O24 C24 N24 122.8(4)
O24 C24 C23 121.9(4)
N24 C24 C23 115.3(4)
N24 C25 C26 111.9(3)
N24 C25 C28 112.4(3)
C26 C25 C28 111.9(3)
N24 C25 H25 106.7
C26 C25 H25 106.7
C28 C25 H25 106.7
O26 C26 O27 124.2(4)
O26 C26 C25 124.2(3)
O27 C26 C25 111.6(3)
O27 C27 H27A 109.5
O27 C27 H27B 109.5
H27A C27 H27B 109.5
O27 C27 H27C 109.5
H27A C27 H27C 109.5
H27B C27 H27C 109.5
C29 C28 C25 112.3(3)
C29 C28 H28A 109.1
C25 C28 H28A 109.1
C29 C28 H28B 109.1
C25 C28 H28B 109.1
H28A C28 H28B 107.9
C28 C29 S1 113.8(3)
C28 C29 H29A 108.8
S1 C29 H29A 108.8
C28 C29 H29B 108.8
S1 C29 H29B 108.8
H29A C29 H29B 107.7
S1 C30 H30A 109.5
S1 C30 H30B 109.5
H30A C30 H30B 109.5
S1 C30 H30C 109.5
H30A C30 H30C 109.5
H30B C30 H30C 109.5

loop_
_geom_bond_atom_site_label_1
_geom_bond_atom_site_label_2
_geom_bond_distance
S1 C30 1.802(4)
S1 C29 1.810(4)
O3 C3 1.448(4)
O3 H3O 0.83(2)
O7 C7 1.436(4)
O7 H7O 0.82(2)
O12 C12 1.449(4)
O12 H12O 0.82(2)
O24 C24 1.226(5)
O26 C26 1.202(4)
O27 C26 1.332(4)
O27 C27 1.446(4)
N24 C24 1.341(5)
N24 C25 1.460(5)
N24 H24 0.90(2)
C1 C2 1.533(5)
C1 C10 1.546(5)
C1 H1A 0.9900
C1 H1B 0.9900
C2 C3 1.509(5)
C2 H2A 0.9900
C2 H2B 0.9900
C3 C4 1.516(5)
C3 H3 1.0000
C4 C5 1.537(5)
C4 H4A 0.9900
C4 H4B 0.9900
C5 C6 1.530(6)
C5 C10 1.545(5)
C5 H5 1.0000
C6 C7 1.530(5)
C6 H6A 0.9900
C6 H6B 0.9900
C7 C8 1.531(5)
C7 H7 1.0000
C8 C14 1.531(5)
C8 C9 1.535(5)
C8 H8 1.0000
C9 C11 1.543(5)
C9 C10 1.563(5)
C9 H9 1.0000
C10 C19 1.541(5)
C11 C12 1.535(5)
C11 H11A 0.9900
C11 H11B 0.9900
C12 C13 1.528(5)
C12 H12 1.0000
C13 C18 1.539(5)
C13 C14 1.544(5)
C13 C17 1.558(5)
C14 C15 1.528(5)
C14 H14 1.0000
C15 C16 1.550(5)
C15 H15A 0.9900
C15 H15B 0.9900
C16 C17 1.556(5)
C16 H16A 0.9900
C16 H16B 0.9900
C17 C20 1.544(5)
C17 H17 1.0000
C18 H18A 0.9800
C18 H18B 0.9800
C18 H18C 0.9800
C19 H19A 0.9800
C19 H19B 0.9800
C19 H19C 0.9800
C20 C21 1.528(6)
C20 C22 1.543(5)
C20 H20 1.0000
C21 H21A 0.9800
C21 H21B 0.9800
C21 H21C 0.9800
C22 C23 1.530(5)
C22 H22A 0.9900
C22 H22B 0.9900
C23 C24 1.521(5)
C23 H23A 0.9900
C23 H23B 0.9900
C25 C26 1.529(5)
C25 C28 1.529(5)
C25 H25 1.0000
C27 H27A 0.9800
C27 H27B 0.9800
C27 H27C 0.9800
C28 C29 1.527(5)
C28 H28A 0.9900
C28 H28B 0.9900
C29 H29A 0.9900
C29 H29B 0.9900
C30 H30A 0.9800
C30 H30B 0.9800
C30 H30C 0.9800

loop_
_geom_hbond_atom_site_label_D
_geom_hbond_atom_site_label_H
_geom_hbond_atom_site_label_A
_geom_hbond_distance_DH
_geom_hbond_distance_HA
_geom_hbond_distance_DA
_geom_hbond_angle_DHA
_geom_hbond_site_symmetry_A
O3 H3O O24 0.83(2) 2.05(2) 2.868(4) 169(5) 2_646
O7 H7O O12 0.82(2) 2.35(2) 3.124(4) 158(4) 2_656
N24 H24 O3 0.90(2) 2.37(2) 3.230(5) 159(4) 2_646

loop_
_geom_torsion_atom_site_label_1
_geom_torsion_atom_site_label_2
_geom_torsion_atom_site_label_3
_geom_torsion_atom_site_label_4
_geom_torsion
C10 C1 C2 C3 56.3(4)
C1 C2 C3 O3 179.9(3)
C1 C2 C3 C4 -59.9(4)
O3 C3 C4 C5 -175.7(3)
C2 C3 C4 C5 61.2(4)
C3 C4 C5 C6 175.8(3)
C3 C4 C5 C10 -56.7(4)
C4 C5 C6 C7 76.3(4)
C10 C5 C6 C7 -51.4(4)
C5 C6 C7 O7 -75.4(4)
C5 C6 C7 C8 49.2(4)
O7 C7 C8 C14 -54.3(4)
C6 C7 C8 C14 -175.7(3)
O7 C7 C8 C9 69.8(4)
C6 C7 C8 C9 -51.5(4)
C14 C8 C9 C11 -50.2(4)
C7 C8 C9 C11 -175.6(3)
C14 C8 C9 C10 -177.5(3)
C7 C8 C9 C10 57.1(4)
C6 C5 C10 C19 -68.3(4)
C4 C5 C10 C19 164.8(3)
C6 C5 C10 C1 176.3(3)
C4 C5 C10 C1 49.3(4)
C6 C5 C10 C9 53.4(4)
C4 C5 C10 C9 -73.5(4)
C2 C1 C10 C19 -167.9(3)
C2 C1 C10 C5 -50.1(4)
C2 C1 C10 C9 70.7(4)
C8 C9 C10 C19 64.0(4)
C11 C9 C10 C19 -62.6(4)
C8 C9 C10 C5 -56.9(4)
C11 C9 C10 C5 176.6(3)
C8 C9 C10 C1 -177.6(3)
C11 C9 C10 C1 55.8(4)
C8 C9 C11 C12 49.0(4)
C10 C9 C11 C12 175.7(3)
C9 C11 C12 O12 68.6(4)
C9 C11 C12 C13 -52.0(4)
O12 C12 C13 C18 170.8(3)
C11 C12 C13 C18 -67.3(4)
O12 C12 C13 C14 -67.6(3)
C11 C12 C13 C14 54.4(4)
O12 C12 C13 C17 44.7(4)
C11 C12 C13 C17 166.7(3)
C7 C8 C14 C15 -52.5(4)
C9 C8 C14 C15 -178.1(3)
C7 C8 C14 C13 -176.0(3)
C9 C8 C14 C13 58.3(4)
C12 C13 C14 C15 169.4(3)
C18 C13 C14 C15 -70.8(3)
C17 C13 C14 C15 45.9(3)
C12 C13 C14 C8 -59.8(4)
C18 C13 C14 C8 60.1(4)
C17 C13 C14 C8 176.7(3)
C8 C14 C15 C16 -162.9(3)
C13 C14 C15 C16 -34.6(3)
C14 C15 C16 C17 9.8(4)
C15 C16 C17 C20 147.6(3)
C15 C16 C17 C13 18.2(4)
C12 C13 C17 C20 79.5(4)
C18 C13 C17 C20 -46.2(4)
C14 C13 C17 C20 -164.3(3)
C12 C13 C17 C16 -154.7(3)
C18 C13 C17 C16 79.6(4)
C14 C13 C17 C16 -38.5(3)
C16 C17 C20 C21 -177.5(3)
C13 C17 C20 C21 -56.3(5)
C16 C17 C20 C22 59.8(4)
C13 C17 C20 C22 -179.0(3)
C21 C20 C22 C23 63.5(4)
C17 C20 C22 C23 -172.4(3)
C20 C22 C23 C24 176.1(3)
C25 N24 C24 O24 -2.6(6)
C25 N24 C24 C23 178.9(3)
C22 C23 C24 O24 -61.7(5)
C22 C23 C24 N24 116.9(4)
C24 N24 C25 C26 -96.5(4)
C24 N24 C25 C28 136.7(4)
C27 O27 C26 O26 -3.5(6)
C27 O27 C26 C25 175.2(4)
N24 C25 C26 O26 -141.5(4)
C28 C25 C26 O26 -14.3(6)
N24 C25 C26 O27 39.8(5)
C28 C25 C26 O27 167.0(3)
N24 C25 C28 C29 -74.0(4)
C26 C25 C28 C29 159.1(3)
C25 C28 C29 S1 177.3(3)
C30 S1 C29 C28 73.3(3)
